data_7232356
loop_
_publ_author_name
'Bhowal, Rohit'
'Biswas, Suprakash'
'Adiyeri Saseendran, Devi Prasad'
'Koner, Apurba L.'
'Chopra, Deepak'

_publ_section_title
;
 Tuning the solid-state emission by co-crystallization through \s- and
 \p-hole directed intermolecular interactions
;
_journal_issue 12
_journal_name_full CrystEngComm
_journal_page_first 1940
_journal_paper_doi 10.1039/C8CE02118J
_journal_volume 21
_journal_year 2019
_chemical_formula_moiety 'C32 H18 F4 I2'
_chemical_formula_sum 'C32 H18 F4 I2'
_chemical_formula_weight 732.26
_chemical_name_common 'Biphenyl Fluorene + 1,4-Diiodotetrafluorobenzene'
_chemical_name_systematic 'Biphenyl Fluorene + 1,4-Diiodotetrafluorobenzene'
_space_group_crystal_system triclinic
_space_group_IT_number 2
_space_group_name_Hall '-P 1'
_space_group_name_H-M_alt 'P -1'
_symmetry_space_group_name_Hall '-P 1'
_symmetry_space_group_name_H-M 'P -1'
_atom_sites_solution_hydrogens difmap
_audit_creation_method SHELXL-2018/1
_audit_update_record
;
2018-11-20 deposited with the CCDC.
2019-02-12 downloaded from the CCDC.
;
_cell_angle_alpha 89.844(2)
_cell_angle_beta 74.129(2)
_cell_angle_gamma 73.241(2)
_cell_formula_units_Z 2
_cell_length_a 9.3655(4)
_cell_length_b 11.0244(4)
_cell_length_c 13.4310(5)
_cell_measurement_reflns_used 9887
_cell_measurement_temperature 100(2)
_cell_measurement_theta_max 30.18
_cell_measurement_theta_min 2.40
_cell_volume 1272.85(9)
_computing_cell_refinement 'Bruker SAINT'
_computing_data_collection 'Bruker APEX2'
_computing_data_reduction 'Bruker SAINT'
_computing_molecular_graphics 'Bruker SHELXTL'
_computing_publication_material 'Bruker SHELXTL'
_computing_structure_refinement 'SHELXL-2018/1 (Sheldrick, 2018)'
_computing_structure_solution 'SHELXS-97 (Sheldrick 2008)'
_diffrn_ambient_temperature 100(2)
_diffrn_measured_fraction_theta_full 0.998
_diffrn_measured_fraction_theta_max 0.993
_diffrn_measurement_device_type 'Bruker APEX-II CCD'
_diffrn_measurement_method '\f and \w scans'
_diffrn_radiation_type MoK\a
_diffrn_radiation_wavelength 0.71073
_diffrn_reflns_av_R_equivalents 0.0376
_diffrn_reflns_av_unetI/netI 0.0382
_diffrn_reflns_Laue_measured_fraction_full 0.998
_diffrn_reflns_Laue_measured_fraction_max 0.993
_diffrn_reflns_limit_h_max 12
_diffrn_reflns_limit_h_min -12
_diffrn_reflns_limit_k_max 14
_diffrn_reflns_limit_k_min -14
_diffrn_reflns_limit_l_max 18
_diffrn_reflns_limit_l_min -17
_diffrn_reflns_number 22991
_diffrn_reflns_point_group_measured_fraction_full 0.998
_diffrn_reflns_point_group_measured_fraction_max 0.993
_diffrn_reflns_theta_full 25.242
_diffrn_reflns_theta_max 28.699
_diffrn_reflns_theta_min 1.936
_exptl_absorpt_coefficient_mu 2.521
_exptl_absorpt_correction_T_max 0.7460
_exptl_absorpt_correction_T_min 0.3584
_exptl_absorpt_correction_type multi-scan
_exptl_absorpt_process_details 'SADABS 2014/5'
_exptl_crystal_colour Yellow
_exptl_crystal_density_diffrn 1.911
_exptl_crystal_description Block
_exptl_crystal_F_000 704
_exptl_crystal_preparation Luminescent
_exptl_crystal_size_max 0.300
_exptl_crystal_size_mid 0.200
_exptl_crystal_size_min 0.100
_refine_diff_density_max 1.102
_refine_diff_density_min -2.175
_refine_diff_density_rms 0.161
_refine_ls_extinction_method none
_refine_ls_goodness_of_fit_ref 1.126
_refine_ls_hydrogen_treatment refall
_refine_ls_matrix_type full
_refine_ls_number_parameters 415
_refine_ls_number_reflns 6526
_refine_ls_number_restraints 0
_refine_ls_restrained_S_all 1.126
_refine_ls_R_factor_all 0.0380
_refine_ls_R_factor_gt 0.0349
_refine_ls_shift/su_max 0.001
_refine_ls_shift/su_mean 0.000
_refine_ls_structure_factor_coef Fsqd
_refine_ls_weighting_details 'w=1/[\s^2^(Fo^2^)+(0.0309P)^2^+2.8469P] where P=(Fo^2^+2Fc^2^)/3'
_refine_ls_weighting_scheme calc
_refine_ls_wR_factor_gt 0.0804
_refine_ls_wR_factor_ref 0.0820
_reflns_Friedel_coverage 0.000
_reflns_number_gt 6117
_reflns_number_total 6526
_reflns_threshold_expression 'I > 2\s(I)'
_cod_data_source_file c8ce02118j2.cif
_cod_data_source_block shelx_CCDC5
_cod_depositor_comments 'Adding full bibliography for 7232351--7232356.cif.'
_cod_database_code 7232356
_shelx_shelxl_version_number 2018/1
_shelx_space_group_comment
;
The symmetry employed for this shelxl refinement is uniquely defined
by the following loop, which should always be used as a source of
symmetry information in preference to the above space-group names.
They are only intended as comments.
;
_shelx_estimated_absorpt_t_min 0.518
_shelx_estimated_absorpt_t_max 0.787

loop_
_space_group_symop_operation_xyz
'x, y, z'
'-x, -y, -z'

loop_
_atom_site_label
_atom_site_type_symbol
_atom_site_fract_x
_atom_site_fract_y
_atom_site_fract_z
_atom_site_U_iso_or_equiv
_atom_site_adp_type
_atom_site_occupancy
_atom_site_site_symmetry_order
_atom_site_calc_flag
I1 I 0.86237(2) 0.32540(2) 0.48339(2) 0.01708(7) Uani 1 1 d
I2 I -0.14784(2) -0.25295(2) -0.00947(2) 0.01447(6) Uani 1 1 d
F1 F 0.6893(2) 0.11487(18) 0.54852(16) 0.0199(4) Uani 1 1 d
F2 F 1.2055(2) 0.13473(18) 0.44182(15) 0.0198(4) Uani 1 1 d
F3 F 0.1991(2) -0.23875(16) -0.04768(15) 0.0152(4) Uani 1 1 d
F4 F -0.3114(2) 0.04285(17) 0.04401(15) 0.0150(4) Uani 1 1 d
C1 C 0.1881(4) 0.4377(3) 0.2757(3) 0.0172(6) Uani 1 1 d
H1 H 0.121(6) 0.447(4) 0.343(4) 0.031(12) Uiso 1 1 d
C2 C 0.3221(4) 0.3353(3) 0.2406(4) 0.0272(8) Uani 1 1 d
H2 H 0.354(6) 0.272(5) 0.293(4) 0.034(12) Uiso 1 1 d
C3 C 0.4126(4) 0.3244(3) 0.1396(4) 0.0276(9) Uani 1 1 d
H3 H 0.493(7) 0.255(6) 0.118(5) 0.061(18) Uiso 1 1 d
C4 C 0.3691(4) 0.4146(3) 0.0724(3) 0.0252(8) Uani 1 1 d
H4 H 0.418(6) 0.410(5) 0.014(4) 0.031(13) Uiso 1 1 d
C5 C 0.2357(4) 0.5172(3) 0.1072(3) 0.0168(6) Uani 1 1 d
H5 H 0.202(4) 0.582(4) 0.064(3) 0.010(9) Uiso 1 1 d
C6 C 0.1461(3) 0.5310(3) 0.2104(2) 0.0120(6) Uani 1 1 d
C7 C -0.1770(4) 0.5287(3) 0.2205(3) 0.0135(6) Uani 1 1 d
H7 H -0.100(5) 0.500(4) 0.152(3) 0.016(9) Uiso 1 1 d
C8 C -0.3129(4) 0.4947(3) 0.2511(3) 0.0168(6) Uani 1 1 d
H8 H -0.339(5) 0.445(4) 0.203(3) 0.020(10) Uiso 1 1 d
C9 C -0.4145(4) 0.5370(3) 0.3493(3) 0.0193(7) Uani 1 1 d
H9 H -0.501(5) 0.512(4) 0.371(3) 0.023(11) Uiso 1 1 d
C10 C -0.3799(4) 0.6106(3) 0.4168(3) 0.0184(6) Uani 1 1 d
H10 H -0.451(5) 0.634(4) 0.486(3) 0.022(10) Uiso 1 1 d
C11 C -0.2431(4) 0.6449(3) 0.3862(2) 0.0148(6) Uani 1 1 d
H11 H -0.215(5) 0.690(4) 0.429(4) 0.025(11) Uiso 1 1 d
C12 C -0.1413(3) 0.6064(3) 0.2864(2) 0.0110(5) Uani 1 1 d
C13 C 0.0051(3) 0.6423(3) 0.2507(2) 0.0097(5) Uani 1 1 d
C14 C 0.0138(3) 0.7626(3) 0.2522(2) 0.0103(5) Uani 1 1 d
C15 C -0.1147(3) 0.8845(3) 0.2717(2) 0.0093(5) Uani 1 1 d
C16 C -0.2762(4) 0.9126(3) 0.2972(2) 0.0139(6) Uani 1 1 d
H16 H -0.335(5) 0.847(4) 0.314(3) 0.018(10) Uiso 1 1 d
C17 C -0.3679(4) 1.0385(3) 0.3103(3) 0.0156(6) Uani 1 1 d
H17 H -0.483(6) 1.051(4) 0.329(4) 0.033(12) Uiso 1 1 d
C18 C -0.3010(4) 1.1380(3) 0.2953(2) 0.0155(6) Uani 1 1 d
H18 H -0.362(4) 1.216(4) 0.303(3) 0.006(8) Uiso 1 1 d
C19 C -0.1408(4) 1.1118(3) 0.2672(2) 0.0142(6) Uani 1 1 d
H19 H -0.087(5) 1.177(4) 0.253(3) 0.016(9) Uiso 1 1 d
C20 C -0.0499(3) 0.9863(3) 0.2566(2) 0.0103(5) Uani 1 1 d
C21 C 0.1196(3) 0.9346(3) 0.2298(2) 0.0107(5) Uani 1 1 d
C22 C 0.2317(4) 0.9974(3) 0.2103(2) 0.0139(6) Uani 1 1 d
H22 H 0.204(4) 1.087(4) 0.211(3) 0.012(9) Uiso 1 1 d
C23 C 0.3863(4) 0.9268(3) 0.1907(2) 0.0173(6) Uani 1 1 d
H23 H 0.466(5) 0.965(4) 0.179(3) 0.016(9) Uiso 1 1 d
C24 C 0.4267(4) 0.7954(3) 0.1953(3) 0.0163(6) Uani 1 1 d
H24 H 0.532(5) 0.742(4) 0.184(3) 0.014(9) Uiso 1 1 d
C25 C 0.3137(4) 0.7319(3) 0.2151(2) 0.0141(6) Uani 1 1 d
H25 H 0.346(4) 0.640(3) 0.223(3) 0.001(7) Uiso 1 1 d
C26 C 0.1591(3) 0.8009(3) 0.2292(2) 0.0107(5) Uani 1 1 d
C27 C 0.9438(4) 0.1319(3) 0.4955(2) 0.0133(6) Uani 1 1 d
C28 C 0.8432(4) 0.0596(3) 0.5245(2) 0.0142(6) Uani 1 1 d
C29 C 1.1018(4) 0.0696(3) 0.4716(2) 0.0140(6) Uani 1 1 d
C30 C -0.0588(3) -0.1029(3) -0.0011(2) 0.0100(5) Uani 1 1 d
C31 C 0.0984(3) -0.1212(3) -0.0234(2) 0.0104(5) Uani 1 1 d
C32 C -0.1575(3) 0.0201(3) 0.0220(2) 0.0105(5) Uani 1 1 d

loop_
_atom_site_aniso_label
_atom_site_aniso_U_11
_atom_site_aniso_U_22
_atom_site_aniso_U_33
_atom_site_aniso_U_23
_atom_site_aniso_U_13
_atom_site_aniso_U_12
I1 0.01861(12) 0.01268(10) 0.01651(11) 0.00091(7) -0.00336(8) -0.00100(8)
I2 0.01110(11) 0.01394(10) 0.01838(11) 0.00054(7) -0.00101(8) -0.00677(8)
F1 0.0100(9) 0.0201(9) 0.0243(10) 0.0004(8) -0.0020(8) 0.0008(7)
F2 0.0172(10) 0.0190(9) 0.0219(10) 0.0008(7) -0.0011(8) -0.0075(8)
F3 0.0080(9) 0.0091(8) 0.0223(9) -0.0001(7) -0.0004(7) 0.0029(6)
F4 0.0019(8) 0.0173(9) 0.0222(9) -0.0002(7) 0.0005(7) -0.0011(7)
C1 0.0081(15) 0.0147(14) 0.0284(18) 0.0051(12) -0.0039(13) -0.0041(12)
C2 0.0119(17) 0.0148(15) 0.055(3) 0.0040(16) -0.0148(17) 0.0001(13)
C3 0.0054(16) 0.0151(15) 0.056(3) -0.0103(16) -0.0016(16) -0.0004(12)
C4 0.0111(17) 0.0226(17) 0.035(2) -0.0137(15) 0.0100(15) -0.0100(14)
C5 0.0098(15) 0.0151(14) 0.0216(16) -0.0021(12) 0.0044(12) -0.0062(12)
C6 0.0032(13) 0.0105(13) 0.0206(15) -0.0005(11) 0.0001(11) -0.0026(10)
C7 0.0088(14) 0.0108(13) 0.0193(15) 0.0016(11) -0.0028(12) -0.0013(11)
C8 0.0094(15) 0.0161(14) 0.0263(17) 0.0055(12) -0.0062(13) -0.0048(12)
C9 0.0045(14) 0.0191(15) 0.0317(18) 0.0122(13) -0.0006(13) -0.0040(12)
C10 0.0077(15) 0.0185(15) 0.0210(16) 0.0055(12) 0.0046(12) 0.0003(12)
C11 0.0102(15) 0.0138(14) 0.0156(14) 0.0016(11) 0.0008(12) -0.0007(11)
C12 0.0055(13) 0.0072(12) 0.0180(14) 0.0031(10) -0.0017(11) 0.0002(10)
C13 0.0031(13) 0.0117(13) 0.0118(13) 0.0013(10) 0.0001(10) -0.0006(10)
C14 0.0055(13) 0.0121(13) 0.0119(13) 0.0010(10) -0.0026(10) -0.0003(10)
C15 0.0068(13) 0.0101(12) 0.0087(12) 0.0014(10) -0.0007(10) -0.0005(10)
C16 0.0085(14) 0.0145(14) 0.0194(15) 0.0029(11) -0.0051(12) -0.0032(11)
C17 0.0114(15) 0.0162(14) 0.0174(15) 0.0028(11) -0.0037(12) -0.0016(12)
C18 0.0165(16) 0.0099(14) 0.0161(14) -0.0011(11) -0.0054(12) 0.0030(12)
C19 0.0188(16) 0.0108(13) 0.0131(14) 0.0022(10) -0.0057(12) -0.0037(12)
C20 0.0099(14) 0.0131(13) 0.0071(12) 0.0006(10) -0.0018(10) -0.0028(11)
C21 0.0095(14) 0.0148(13) 0.0082(12) 0.0022(10) -0.0018(10) -0.0048(11)
C22 0.0144(15) 0.0172(15) 0.0137(14) 0.0045(11) -0.0050(12) -0.0094(12)
C23 0.0134(16) 0.0280(17) 0.0147(14) 0.0046(12) -0.0024(12) -0.0141(13)
C24 0.0084(15) 0.0235(16) 0.0176(15) 0.0011(12) -0.0042(12) -0.0051(12)
C25 0.0080(14) 0.0179(15) 0.0156(14) 0.0012(11) -0.0023(11) -0.0035(11)
C26 0.0081(14) 0.0133(13) 0.0117(13) 0.0009(10) -0.0037(11) -0.0039(11)
C27 0.0137(15) 0.0138(13) 0.0105(13) 0.0016(10) -0.0030(11) -0.0016(11)
C28 0.0114(15) 0.0181(14) 0.0103(13) 0.0001(11) -0.0018(11) -0.0016(11)
C29 0.0115(15) 0.0186(14) 0.0102(13) -0.0003(11) -0.0004(11) -0.0045(12)
C30 0.0081(14) 0.0140(13) 0.0080(12) 0.0005(10) -0.0011(10) -0.0046(11)
C31 0.0074(14) 0.0099(12) 0.0096(13) 0.0002(10) 0.0009(10) 0.0006(10)
C32 0.0043(13) 0.0163(14) 0.0100(13) 0.0007(10) -0.0010(10) -0.0027(11)

loop_
_atom_type_symbol
_atom_type_description
_atom_type_scat_dispersion_real
_atom_type_scat_dispersion_imag
_atom_type_scat_source
C C 0.0033 0.0016 'International Tables Vol C Tables 4.2.6.8 and 6.1.1.4'
H H 0.0000 0.0000 'International Tables Vol C Tables 4.2.6.8 and 6.1.1.4'
F F 0.0171 0.0103 'International Tables Vol C Tables 4.2.6.8 and 6.1.1.4'
I I -0.4742 1.8119 'International Tables Vol C Tables 4.2.6.8 and 6.1.1.4'

loop_
_geom_angle_atom_site_label_1
_geom_angle_atom_site_label_2
_geom_angle_atom_site_label_3
_geom_angle
_geom_angle_site_symmetry_1
_geom_angle_site_symmetry_3
C6 C1 C2 120.8(3) . .
C6 C1 H1 117(3) . .
C2 C1 H1 122(3) . .
C3 C2 C1 119.8(4) . .
C3 C2 H2 121(3) . .
C1 C2 H2 119(3) . .
C2 C3 C4 120.0(3) . .
C2 C3 H3 118(4) . .
C4 C3 H3 122(4) . .
C5 C4 C3 120.4(4) . .
C5 C4 H4 117(4) . .
C3 C4 H4 122(4) . .
C4 C5 C6 119.8(3) . .
C4 C5 H5 123(2) . .
C6 C5 H5 117(2) . .
C1 C6 C5 119.1(3) . .
C1 C6 C13 119.9(3) . .
C5 C6 C13 121.0(3) . .
C8 C7 C12 121.1(3) . .
C8 C7 H7 123(2) . .
C12 C7 H7 116(2) . .
C7 C8 C9 119.5(3) . .
C7 C8 H8 120(3) . .
C9 C8 H8 120(3) . .
C10 C9 C8 120.5(3) . .
C10 C9 H9 119(3) . .
C8 C9 H9 120(3) . .
C9 C10 C11 120.2(3) . .
C9 C10 H10 118(3) . .
C11 C10 H10 122(3) . .
C10 C11 C12 120.2(3) . .
C10 C11 H11 123(3) . .
C12 C11 H11 117(3) . .
C11 C12 C7 118.4(3) . .
C11 C12 C13 121.8(3) . .
C7 C12 C13 119.8(3) . .
C14 C13 C12 125.0(3) . .
C14 C13 C6 121.8(3) . .
C12 C13 C6 113.2(2) . .
C13 C14 C15 128.8(3) . .
C13 C14 C26 126.3(3) . .
C15 C14 C26 104.9(2) . .
C16 C15 C20 118.3(3) . .
C16 C15 C14 132.8(3) . .
C20 C15 C14 108.9(2) . .
C17 C16 C15 119.5(3) . .
C17 C16 H16 116(2) . .
C15 C16 H16 125(2) . .
C16 C17 C18 121.2(3) . .
C16 C17 H17 115(3) . .
C18 C17 H17 124(3) . .
C19 C18 C17 120.1(3) . .
C19 C18 H18 122(2) . .
C17 C18 H18 118(2) . .
C20 C19 C18 118.6(3) . .
C20 C19 H19 117(2) . .
C18 C19 H19 124(2) . .
C19 C20 C15 122.3(3) . .
C19 C20 C21 129.0(3) . .
C15 C20 C21 108.7(2) . .
C22 C21 C26 121.8(3) . .
C22 C21 C20 129.7(3) . .
C26 C21 C20 108.5(2) . .
C23 C22 C21 118.9(3) . .
C23 C22 H22 120(2) . .
C21 C22 H22 121(2) . .
C22 C23 C24 120.1(3) . .
C22 C23 H23 122(2) . .
C24 C23 H23 118(2) . .
C23 C24 C25 121.0(3) . .
C23 C24 H24 123(2) . .
C25 C24 H24 116(2) . .
C26 C25 C24 119.4(3) . .
C26 C25 H25 122(2) . .
C24 C25 H25 118(2) . .
C25 C26 C21 118.7(3) . .
C25 C26 C14 132.3(3) . .
C21 C26 C14 108.9(3) . .
C28 C27 C29 117.6(3) . .
C28 C27 I1 121.3(2) . .
C29 C27 I1 121.1(2) . .
F1 C28 C29 118.8(3) . 2_756
F1 C28 C27 120.1(3) . .
C29 C28 C27 121.0(3) 2_756 .
F2 C29 C28 118.3(3) . 2_756
F2 C29 C27 120.3(3) . .
C28 C29 C27 121.4(3) 2_756 .
C31 C30 C32 118.2(3) . .
C31 C30 I2 121.6(2) . .
C32 C30 I2 120.1(2) . .
F3 C31 C30 120.5(3) . .
F3 C31 C32 118.2(3) . 2
C30 C31 C32 121.3(3) . 2
F4 C32 C31 119.1(3) . 2
F4 C32 C30 120.5(3) . .
C31 C32 C30 120.5(3) 2 .

loop_
_geom_bond_atom_site_label_1
_geom_bond_atom_site_label_2
_geom_bond_distance
_geom_bond_site_symmetry_2
I1 C27 2.071(3) .
I2 C30 2.072(3) .
F1 C28 1.339(4) .
F2 C29 1.344(4) .
F3 C31 1.343(3) .
F4 C32 1.337(3) .
C1 C6 1.390(5) .
C1 C2 1.390(5) .
C1 H1 0.93(5) .
C2 C3 1.373(6) .
C2 H2 1.03(5) .
C3 C4 1.389(6) .
C3 H3 0.89(6) .
C4 C5 1.388(5) .
C4 H4 0.79(5) .
C5 C6 1.393(4) .
C5 H5 0.96(4) .
C6 C13 1.490(4) .
C7 C8 1.385(4) .
C7 C12 1.400(4) .
C7 H7 0.99(4) .
C8 C9 1.386(5) .
C8 H8 0.97(4) .
C9 C10 1.379(5) .
C9 H9 0.90(5) .
C10 C11 1.394(5) .
C10 H10 0.96(4) .
C11 C12 1.399(4) .
C11 H11 0.90(5) .
C12 C13 1.489(4) .
C13 C14 1.353(4) .
C14 C15 1.490(4) .
C14 C26 1.492(4) .
C15 C16 1.396(4) .
C15 C20 1.411(4) .
C16 C17 1.387(4) .
C16 H16 1.01(4) .
C17 C18 1.401(5) .
C17 H17 1.00(5) .
C18 C19 1.385(5) .
C18 H18 0.87(4) .
C19 C20 1.384(4) .
C19 H19 0.98(4) .
C20 C21 1.463(4) .
C21 C22 1.384(4) .
C21 C26 1.412(4) .
C22 C23 1.383(5) .
C22 H22 0.94(4) .
C23 C24 1.394(5) .
C23 H23 0.94(4) .
C24 C25 1.397(4) .
C24 H24 0.96(4) .
C25 C26 1.388(4) .
C25 H25 0.98(3) .
C27 C28 1.380(4) .
C27 C29 1.385(4) .
C28 C29 1.374(4) 2_756
C30 C31 1.374(4) .
C30 C32 1.382(4) .
C31 C32 1.382(4) 2

loop_
_geom_torsion_atom_site_label_1
_geom_torsion_atom_site_label_2
_geom_torsion_atom_site_label_3
_geom_torsion_atom_site_label_4
_geom_torsion
_geom_torsion_site_symmetry_4
C6 C1 C2 C3 -1.4(5) .
C1 C2 C3 C4 -0.9(5) .
C2 C3 C4 C5 1.2(5) .
C3 C4 C5 C6 0.9(5) .
C2 C1 C6 C5 3.4(5) .
C2 C1 C6 C13 -177.9(3) .
C4 C5 C6 C1 -3.1(4) .
C4 C5 C6 C13 178.1(3) .
C12 C7 C8 C9 -0.7(5) .
C7 C8 C9 C10 -1.1(5) .
C8 C9 C10 C11 1.0(5) .
C9 C10 C11 C12 0.9(5) .
C10 C11 C12 C7 -2.7(5) .
C10 C11 C12 C13 179.4(3) .
C8 C7 C12 C11 2.6(5) .
C8 C7 C12 C13 -179.4(3) .
C11 C12 C13 C14 -54.9(4) .
C7 C12 C13 C14 127.2(3) .
C11 C12 C13 C6 125.8(3) .
C7 C12 C13 C6 -52.1(4) .
C1 C6 C13 C14 118.9(3) .
C5 C6 C13 C14 -62.4(4) .
C1 C6 C13 C12 -61.8(4) .
C5 C6 C13 C12 116.9(3) .
C12 C13 C14 C15 -11.1(5) .
C6 C13 C14 C15 168.2(3) .
C12 C13 C14 C26 172.1(3) .
C6 C13 C14 C26 -8.7(5) .
C13 C14 C15 C16 2.9(5) .
C26 C14 C15 C16 -179.7(3) .
C13 C14 C15 C20 -174.9(3) .
C26 C14 C15 C20 2.5(3) .
C20 C15 C16 C17 -2.1(4) .
C14 C15 C16 C17 -179.7(3) .
C15 C16 C17 C18 2.0(5) .
C16 C17 C18 C19 -0.2(5) .
C17 C18 C19 C20 -1.3(5) .
C18 C19 C20 C15 1.2(4) .
C18 C19 C20 C21 -178.8(3) .
C16 C15 C20 C19 0.6(4) .
C14 C15 C20 C19 178.7(3) .
C16 C15 C20 C21 -179.4(3) .
C14 C15 C20 C21 -1.3(3) .
C19 C20 C21 C22 1.5(5) .
C15 C20 C21 C22 -178.5(3) .
C19 C20 C21 C26 179.5(3) .
C15 C20 C21 C26 -0.5(3) .
C26 C21 C22 C23 -0.6(4) .
C20 C21 C22 C23 177.1(3) .
C21 C22 C23 C24 -2.9(5) .
C22 C23 C24 C25 2.9(5) .
C23 C24 C25 C26 0.7(5) .
C24 C25 C26 C21 -4.1(4) .
C24 C25 C26 C14 -179.2(3) .
C22 C21 C26 C25 4.1(4) .
C20 C21 C26 C25 -174.1(3) .
C22 C21 C26 C14 -179.7(3) .
C20 C21 C26 C14 2.1(3) .
C13 C14 C26 C25 -9.9(5) .
C15 C14 C26 C25 172.7(3) .
C13 C14 C26 C21 174.7(3) .
C15 C14 C26 C21 -2.8(3) .
C29 C27 C28 F1 179.9(3) .
I1 C27 C28 F1 -2.1(4) .
C29 C27 C28 C29 -0.6(5) 2_756
I1 C27 C28 C29 177.4(2) 2_756
C28 C27 C29 F2 179.3(3) .
I1 C27 C29 F2 1.3(4) .
C28 C27 C29 C28 0.6(5) 2_756
I1 C27 C29 C28 -177.4(2) 2_756
C32 C30 C31 F3 -179.1(3) .
I2 C30 C31 F3 -2.5(4) .
C32 C30 C31 C32 0.6(5) 2
I2 C30 C31 C32 177.1(2) 2
C31 C30 C32 F4 179.8(3) .
I2 C30 C32 F4 3.2(4) .
C31 C30 C32 C31 -0.6(5) 2
I2 C30 C32 C31 -177.2(2) 2
